data_4025076
loop_
_publ_author_name
'Piron, Flavia'
'Vanthuyne, Nicolas'
'Joulin, B\'erang\`ere'
'Naubron, Jean-Val\`ere'
'Cisma\,s, Crina'
'Terec, Anamaria'
'Varga, Richard Attila'
'Roussel, Christian'
'Roncali, Jean'
'Grosu, Ion'

_publ_section_title
;
 Synthesis, Structural Analysis, and Chiral Investigations of Some
 Atropisomers with EE-Tetrahalogeno-1,3-butadiene Core
;
_journal_coden_ASTM JOCEAH
_journal_issue 23
_journal_name_full 'Journal of Organic Chemistry'
_journal_page_first 9062
_journal_page_last 9070
_journal_paper_doi 10.1021/jo901762j
_journal_volume 74
_journal_year 2009
_chemical_formula_moiety 'C12 H12 Cl4 N2 O4'
_chemical_formula_sum 'C12 H12 Cl4 N2 O4'
_chemical_formula_weight 390.04
_chemical_name_systematic
; 
 ? 
;
_space_group_IT_number 15
_symmetry_cell_setting monoclinic
_symmetry_space_group_name_Hall '-C 2yc'
_symmetry_space_group_name_H-M 'C 1 2/c 1'
_atom_sites_solution_hydrogens geom
_atom_sites_solution_primary direct
_atom_sites_solution_secondary difmap
_audit_creation_method SHELXL-97
_cell_angle_alpha 90.00
_cell_angle_beta 111.065(3)
_cell_angle_gamma 90.00
_cell_formula_units_Z 4
_cell_length_a 22.379(4)
_cell_length_b 5.8742(10)
_cell_length_c 12.425(2)
_cell_measurement_reflns_used 2284
_cell_measurement_temperature 297(2)
_cell_measurement_theta_max 27.72
_cell_measurement_theta_min 3.35
_cell_volume 1524.2(5)
_computing_cell_refinement 'Bruker SMART'
_computing_data_collection 'Bruker SMART'
_computing_data_reduction 'Bruker SAINT'
_computing_molecular_graphics 'Bruker SHELXTL'
_computing_publication_material 'Bruker SHELXTL'
_computing_structure_refinement 'Bruker SHELXTL'
_computing_structure_solution 'Bruker SHELXTL'
_diffrn_ambient_temperature 297(2)
_diffrn_measured_fraction_theta_full 0.999
_diffrn_measured_fraction_theta_max 0.999
_diffrn_measurement_device_type 'CCD area detector'
_diffrn_measurement_method 'phi and omega scans'
_diffrn_radiation_monochromator graphite
_diffrn_radiation_source 'fine-focus sealed tube'
_diffrn_radiation_type MoK\a
_diffrn_radiation_wavelength 0.71073
_diffrn_reflns_av_R_equivalents 0.0316
_diffrn_reflns_av_sigmaI/netI 0.0311
_diffrn_reflns_limit_h_max 26
_diffrn_reflns_limit_h_min -26
_diffrn_reflns_limit_k_max 6
_diffrn_reflns_limit_k_min -6
_diffrn_reflns_limit_l_max 14
_diffrn_reflns_limit_l_min -14
_diffrn_reflns_number 5236
_diffrn_reflns_theta_full 25.05
_diffrn_reflns_theta_max 25.05
_diffrn_reflns_theta_min 1.95
_exptl_absorpt_coefficient_mu 0.794
_exptl_absorpt_correction_T_max 0.8446
_exptl_absorpt_correction_T_min 0.7685
_exptl_absorpt_correction_type multi-scan
_exptl_absorpt_process_details 'Bruker, 2000.'
_exptl_crystal_colour colourless
_exptl_crystal_density_diffrn 1.700
_exptl_crystal_density_method 'not measured'
_exptl_crystal_description block
_exptl_crystal_F_000 792
_exptl_crystal_size_max 0.35
_exptl_crystal_size_mid 0.23
_exptl_crystal_size_min 0.22
_refine_diff_density_max 0.466
_refine_diff_density_min -0.342
_refine_diff_density_rms 0.060
_refine_ls_extinction_method none
_refine_ls_goodness_of_fit_ref 1.137
_refine_ls_hydrogen_treatment constr
_refine_ls_matrix_type full
_refine_ls_number_parameters 100
_refine_ls_number_reflns 1343
_refine_ls_number_restraints 0
_refine_ls_restrained_S_all 1.137
_refine_ls_R_factor_all 0.0657
_refine_ls_R_factor_gt 0.0554
_refine_ls_shift/su_max 0.000
_refine_ls_shift/su_mean 0.000
_refine_ls_structure_factor_coef Fsqd
_refine_ls_weighting_details 'calc w=1/[\s^2^(Fo^2^)+(0.0316P)^2^+4.6219P] where P=(Fo^2^+2Fc^2^)/3'
_refine_ls_weighting_scheme calc
_refine_ls_wR_factor_gt 0.1088
_refine_ls_wR_factor_ref 0.1133
_reflns_number_gt 1166
_reflns_number_total 1343
_reflns_threshold_expression >2sigma(I)
_cod_data_source_file jo901762j_si_002.cif
_cod_data_source_block 451r
_cod_depositor_comments
;
The following automatic conversions were performed:
'_symmetry_cell_setting' value 'Monoclinic' changed to 'monoclinic'
according to '/home/saulius/struct/CIF-dictionaries/cif_core.dic'
dictionary named 'cif_core.dic' version 2.4.1 from 2010-06-29.

Automatic conversion script
Id: cif_fix_enum 1527 2010-12-29 10:47:43Z saulius 
;
_cod_original_sg_symbol_H-M 'C2/c  '
_cod_database_code 4025076

loop_
_symmetry_equiv_pos_as_xyz
'x, y, z'
'-x, y, -z+1/2'
'x+1/2, y+1/2, z'
'-x+1/2, y+1/2, -z+1/2'
'-x, -y, -z'
'x, -y, z-1/2'
'-x+1/2, -y+1/2, -z'
'x+1/2, -y+1/2, z-1/2'

loop_
_atom_site_label
_atom_site_type_symbol
_atom_site_fract_x
_atom_site_fract_y
_atom_site_fract_z
_atom_site_U_iso_or_equiv
_atom_site_adp_type
_atom_site_occupancy
_atom_site_symmetry_multiplicity
_atom_site_calc_flag
_atom_site_refinement_flags
_atom_site_disorder_assembly
_atom_site_disorder_group
C1 C 0.67525(17) 0.0586(6) 0.6763(3) 0.0392(9) Uani 1 1 d . . .
C2 C 0.72645(18) 0.0230(7) 0.8708(3) 0.0470(10) Uani 1 1 d . . .
H2A H 0.7705 0.0709 0.9088 0.056 Uiso 1 1 calc R . .
H2B H 0.7161 -0.0882 0.9191 0.056 Uiso 1 1 calc R . .
C3 C 0.68170(18) 0.2254(7) 0.8487(3) 0.0436(9) Uani 1 1 d . . .
H3A H 0.6503 0.2059 0.8852 0.052 Uiso 1 1 calc R . .
H3B H 0.7051 0.3658 0.8756 0.052 Uiso 1 1 calc R . .
C4 C 0.61261(17) 0.4058(6) 0.6600(3) 0.0378(8) Uani 1 1 d . . .
H4A H 0.6064 0.3894 0.5790 0.045 Uiso 1 1 calc R . .
H4B H 0.6343 0.5492 0.6868 0.045 Uiso 1 1 calc R . .
C5 C 0.54863(17) 0.4088(6) 0.6738(3) 0.0355(8) Uani 1 1 d . . .
C6 C 0.53149(16) 0.5363(6) 0.7445(3) 0.0343(8) Uani 1 1 d . . .
Cl1 Cl 0.49327(5) 0.21919(18) 0.58756(9) 0.0546(3) Uani 1 1 d . . .
Cl2 Cl 0.58475(5) 0.72909(18) 0.83569(9) 0.0550(3) Uani 1 1 d . . .
N1 N 0.65191(13) 0.2217(5) 0.7242(2) 0.0364(7) Uani 1 1 d . . .
O1 O 0.71717(12) -0.0714(5) 0.7597(2) 0.0492(7) Uani 1 1 d . . .
O2 O 0.66302(15) 0.0194(5) 0.5759(2) 0.0618(9) Uani 1 1 d . . .

loop_
_atom_site_aniso_label
_atom_site_aniso_U_11
_atom_site_aniso_U_22
_atom_site_aniso_U_33
_atom_site_aniso_U_23
_atom_site_aniso_U_13
_atom_site_aniso_U_12
C1 0.0360(19) 0.044(2) 0.042(2) -0.0023(17) 0.0192(17) 0.0051(16)
C2 0.036(2) 0.064(3) 0.040(2) 0.0001(19) 0.0134(17) -0.0010(19)
C3 0.045(2) 0.053(2) 0.036(2) -0.0093(17) 0.0196(17) -0.0040(18)
C4 0.041(2) 0.038(2) 0.041(2) 0.0016(16) 0.0223(17) 0.0013(16)
C5 0.0387(19) 0.0350(19) 0.0350(19) 0.0010(15) 0.0160(16) 0.0007(15)
C6 0.0335(18) 0.0343(19) 0.0377(19) -0.0009(15) 0.0158(15) -0.0030(15)
Cl1 0.0531(6) 0.0549(7) 0.0588(6) -0.0253(5) 0.0238(5) -0.0126(5)
Cl2 0.0480(6) 0.0547(6) 0.0689(7) -0.0276(5) 0.0292(5) -0.0176(5)
N1 0.0356(16) 0.0449(18) 0.0324(15) -0.0051(13) 0.0167(13) 0.0036(14)
O1 0.0525(16) 0.0505(17) 0.0469(15) 0.0009(13) 0.0206(13) 0.0168(13)
O2 0.076(2) 0.074(2) 0.0351(15) -0.0097(14) 0.0199(14) 0.0248(17)

loop_
_atom_type_symbol
_atom_type_description
_atom_type_scat_dispersion_real
_atom_type_scat_dispersion_imag
_atom_type_scat_source
C C 0.0033 0.0016 'International Tables Vol C Tables 4.2.6.8 and 6.1.1.4'
H H 0.0000 0.0000 'International Tables Vol C Tables 4.2.6.8 and 6.1.1.4'
N N 0.0061 0.0033 'International Tables Vol C Tables 4.2.6.8 and 6.1.1.4'
O O 0.0106 0.0060 'International Tables Vol C Tables 4.2.6.8 and 6.1.1.4'
Cl Cl 0.1484 0.1585 'International Tables Vol C Tables 4.2.6.8 and 6.1.1.4'

loop_
_geom_angle_atom_site_label_1
_geom_angle_atom_site_label_2
_geom_angle_atom_site_label_3
_geom_angle
_geom_angle_site_symmetry_1
_geom_angle_site_symmetry_3
_geom_angle_publ_flag
O2 C1 N1 128.6(4) . . ?
O2 C1 O1 121.6(3) . . ?
N1 C1 O1 109.8(3) . . ?
O1 C2 C3 105.8(3) . . ?
O1 C2 H2A 110.6 . . ?
C3 C2 H2A 110.6 . . ?
O1 C2 H2B 110.6 . . ?
C3 C2 H2B 110.6 . . ?
H2A C2 H2B 108.7 . . ?
N1 C3 C2 101.7(3) . . ?
N1 C3 H3A 111.4 . . ?
C2 C3 H3A 111.4 . . ?
N1 C3 H3B 111.4 . . ?
C2 C3 H3B 111.4 . . ?
H3A C3 H3B 109.3 . . ?
N1 C4 C5 111.3(3) . . ?
N1 C4 H4A 109.4 . . ?
C5 C4 H4A 109.4 . . ?
N1 C4 H4B 109.4 . . ?
C5 C4 H4B 109.4 . . ?
H4A C4 H4B 108.0 . . ?
C6 C5 C4 127.1(3) . . ?
C6 C5 Cl1 117.9(3) . . ?
C4 C5 Cl1 115.0(2) . . ?
C5 C6 C6 125.8(3) . 2_656 ?
C5 C6 Cl2 120.8(3) . . ?
C6 C6 Cl2 113.4(2) 2_656 . ?
C1 N1 C4 123.6(3) . . ?
C1 N1 C3 112.6(3) . . ?
C4 N1 C3 122.4(3) . . ?
C1 O1 C2 109.8(3) . . ?

loop_
_geom_bond_atom_site_label_1
_geom_bond_atom_site_label_2
_geom_bond_distance
_geom_bond_site_symmetry_2
_geom_bond_publ_flag
C1 O2 1.199(4) . ?
C1 N1 1.330(4) . ?
C1 O1 1.356(4) . ?
C2 O1 1.432(4) . ?
C2 C3 1.514(5) . ?
C2 H2A 0.9700 . ?
C2 H2B 0.9700 . ?
C3 N1 1.448(4) . ?
C3 H3A 0.9700 . ?
C3 H3B 0.9700 . ?
C4 N1 1.440(4) . ?
C4 C5 1.502(5) . ?
C4 H4A 0.9700 . ?
C4 H4B 0.9700 . ?
C5 C6 1.312(5) . ?
C5 Cl1 1.723(4) . ?
C6 C6 1.464(6) 2_656 ?
C6 Cl2 1.737(3) . ?

loop_
_geom_torsion_atom_site_label_1
_geom_torsion_atom_site_label_2
_geom_torsion_atom_site_label_3
_geom_torsion_atom_site_label_4
_geom_torsion
_geom_torsion_site_symmetry_1
_geom_torsion_site_symmetry_2
_geom_torsion_site_symmetry_3
_geom_torsion_site_symmetry_4
_geom_torsion_publ_flag
O1 C2 C3 N1 -0.3(4) . . . . ?
N1 C4 C5 C6 98.2(4) . . . . ?
N1 C4 C5 Cl1 -80.8(3) . . . . ?
C4 C5 C6 C6 179.6(3) . . . 2_656 ?
Cl1 C5 C6 C6 -1.5(5) . . . 2_656 ?
C4 C5 C6 Cl2 0.2(5) . . . . ?
Cl1 C5 C6 Cl2 179.19(19) . . . . ?
O2 C1 N1 C4 -9.2(6) . . . . ?
O1 C1 N1 C4 171.7(3) . . . . ?
O2 C1 N1 C3 -175.8(4) . . . . ?
O1 C1 N1 C3 5.1(4) . . . . ?
C5 C4 N1 C1 121.2(4) . . . . ?
C5 C4 N1 C3 -73.4(4) . . . . ?
C2 C3 N1 C1 -2.8(4) . . . . ?
C2 C3 N1 C4 -169.6(3) . . . . ?
O2 C1 O1 C2 175.6(4) . . . . ?
N1 C1 O1 C2 -5.2(4) . . . . ?
C3 C2 O1 C1 3.3(4) . . . . ?
